data_4127684
loop_
_publ_author_name
'Bruffaerts, Jeffrey'
'von Wolff, Niklas'
'Diskin-Posner, Yael'
'Ben-David, Yehoshoa'
'Milstein, David'

_publ_section_title
;
 Formamides as Isocyanate Surrogates: A Mechanistically Driven Approach to
 the Development of Atom-Efficient, Selective Catalytic Syntheses of
 Ureas, Carbamates, and Heterocycles.
;
_journal_issue 41
_journal_name_full 'Journal of the American Chemical Society'
_journal_page_first 16486
_journal_page_last 16493
_journal_paper_doi 10.1021/jacs.9b08942
_journal_volume 141
_journal_year 2019
_chemical_formula_moiety 'C26 H46 N2 O2 P2 Ru, C2 H5 N O'
_chemical_formula_sum 'C28 H51 N3 O3 P2 Ru'
_chemical_formula_weight 640.72
_space_group_crystal_system monoclinic
_space_group_IT_number 14
_space_group_name_Hall '-P 2ybc'
_space_group_name_H-M_alt 'P 1 21/c 1'
_symmetry_space_group_name_Hall '-P 2ybc'
_symmetry_space_group_name_H-M 'P 1 21/c 1'
_atom_sites_solution_hydrogens mixed
_audit_creation_method SHELXL-2014/7
_cell_angle_alpha 90
_cell_angle_beta 99.554(3)
_cell_angle_gamma 90
_cell_formula_units_Z 4
_cell_length_a 12.8308(4)
_cell_length_b 15.2238(5)
_cell_length_c 16.2881(6)
_cell_measurement_reflns_used 19951
_cell_measurement_temperature 100(2)
_cell_measurement_theta_max 33.8400
_cell_measurement_theta_min 3.7640
_cell_volume 3137.48(19)
_computing_cell_refinement 'CrysAlisPro 1.171.39.46 (Rigaku OD, 2018)'
_computing_data_collection 'CrysAlisPro 1.171.39.46 (Rigaku OD, 2018)'
_computing_data_reduction 'CrysAlisPro 1.171.39.46 (Rigaku OD, 2018)'
_computing_molecular_graphics 'Olex2 (Dolomanov et al., 2009)'
_computing_publication_material 'Olex2 (Dolomanov et al., 2009)'
_computing_structure_refinement 'SHELXL-2014/7 (Sheldrick, 2014)'
_computing_structure_solution 'ShelXT (Sheldrick, 2015)'
_diffrn_ambient_temperature 100(2)
_diffrn_measured_fraction_theta_full 0.997
_diffrn_measured_fraction_theta_max 0.998
_diffrn_measurement_device_type 'XtaLAB AFC12 (RINC): Kappa dual home/near'
_diffrn_measurement_method '\w scans'
_diffrn_radiation_type MoK\a
_diffrn_radiation_wavelength 0.71073
_diffrn_reflns_av_R_equivalents 0.0492
_diffrn_reflns_av_unetI/netI 0.0392
_diffrn_reflns_Laue_measured_fraction_full 0.997
_diffrn_reflns_Laue_measured_fraction_max 0.998
_diffrn_reflns_limit_h_max 17
_diffrn_reflns_limit_h_min -18
_diffrn_reflns_limit_k_max 18
_diffrn_reflns_limit_k_min -21
_diffrn_reflns_limit_l_max 23
_diffrn_reflns_limit_l_min -20
_diffrn_reflns_number 41746
_diffrn_reflns_point_group_measured_fraction_full 0.997
_diffrn_reflns_point_group_measured_fraction_max 0.998
_diffrn_reflns_theta_full 25.242
_diffrn_reflns_theta_max 30.507
_diffrn_reflns_theta_min 3.489
_exptl_absorpt_coefficient_mu 0.634
_exptl_absorpt_correction_T_max 1.000
_exptl_absorpt_correction_T_min 0.859
_exptl_absorpt_correction_type gaussian
_exptl_absorpt_process_details
;
CrysAlisPro 1.171.39.46 (Rigaku Oxford Diffraction, 2018)
Numerical absorption correction based on gaussian integration over
            a multifaceted crystal model
Empirical absorption correction using spherical harmonics,
 implemented in SCALE3 ABSPACK scaling algorithm.
;
_exptl_crystal_colour yellow
_exptl_crystal_density_diffrn 1.356
_exptl_crystal_description plate
_exptl_crystal_F_000 1352
_exptl_crystal_size_max 0.086
_exptl_crystal_size_mid 0.066
_exptl_crystal_size_min 0.035
_refine_diff_density_max 1.089
_refine_diff_density_min -0.571
_refine_diff_density_rms 0.076
_refine_ls_extinction_method none
_refine_ls_goodness_of_fit_ref 1.028
_refine_ls_hydrogen_treatment mixed
_refine_ls_matrix_type full
_refine_ls_number_parameters 352
_refine_ls_number_reflns 9564
_refine_ls_number_restraints 0
_refine_ls_restrained_S_all 1.028
_refine_ls_R_factor_all 0.0337
_refine_ls_R_factor_gt 0.0269
_refine_ls_shift/su_max 0.014
_refine_ls_shift/su_mean 0.000
_refine_ls_structure_factor_coef Fsqd
_refine_ls_weighting_details 'w=1/[\s^2^(Fo^2^)+(0.0307P)^2^+1.0336P] where P=(Fo^2^+2Fc^2^)/3'
_refine_ls_weighting_scheme calc
_refine_ls_wR_factor_gt 0.0657
_refine_ls_wR_factor_ref 0.0684
_reflns_Friedel_coverage 0.000
_reflns_number_gt 8335
_reflns_number_total 9564
_reflns_threshold_expression 'I > 2\s(I)'
_cod_data_source_file ja9b08942_si_002.cif
_cod_data_source_block m2128a
_cod_database_code 4127684
_shelx_shelxl_version_number 2014/7
_shelx_space_group_comment
;
The symmetry employed for this shelxl refinement is uniquely defined
by the following loop, which should always be used as a source of
symmetry information in preference to the above space-group names.
They are only intended as comments.
;
_shelx_estimated_absorpt_t_min 0.948
_shelx_estimated_absorpt_t_max 0.978

loop_
_space_group_symop_operation_xyz
'x, y, z'
'-x, y+1/2, -z+1/2'
'-x, -y, -z'
'x, -y-1/2, z-1/2'

loop_
_atom_site_label
_atom_site_type_symbol
_atom_site_fract_x
_atom_site_fract_y
_atom_site_fract_z
_atom_site_U_iso_or_equiv
_atom_site_adp_type
_atom_site_occupancy
_atom_site_site_symmetry_order
_atom_site_calc_flag
_atom_site_refinement_flags_posn
_atom_site_refinement_flags_adp
Ru1 Ru 0.35724(2) 0.53177(2) 0.23296(2) 0.00983(4) Uani 1 1 d . .
H H 0.3654(17) 0.6004(14) 0.1670(13) 0.035(5) Uiso 1 1 d . .
P1 P 0.54023(3) 0.55172(2) 0.25790(2) 0.01189(7) Uani 1 1 d . .
P2 P 0.17591(2) 0.55856(2) 0.22352(2) 0.01045(6) Uani 1 1 d . .
O1 O 0.34817(9) 0.39848(9) 0.09671(7) 0.0303(3) Uani 1 1 d . .
O2 O 0.19179(9) 0.45849(7) 0.43218(6) 0.0210(2) Uani 1 1 d . .
N1 N 0.36752(8) 0.63200(7) 0.32461(7) 0.0122(2) Uani 1 1 d . .
N2 N 0.31261(9) 0.45574(7) 0.34076(7) 0.0141(2) Uani 1 1 d . .
C1 C 0.54553(11) 0.66430(9) 0.30221(9) 0.0173(3) Uani 1 1 d . .
H1A H 0.6134 0.6725 0.3403 0.021 Uiso 1 1 calc R U
H1B H 0.5423 0.7078 0.2567 0.021 Uiso 1 1 calc R U
C2 C 0.45595(10) 0.68030(9) 0.34878(9) 0.0150(2) Uani 1 1 d . .
C3 C 0.46044(11) 0.74141(10) 0.41237(10) 0.0206(3) Uani 1 1 d . .
H3 H 0.5230 0.7746 0.4295 0.025 Uiso 1 1 calc R U
C4 C 0.37279(11) 0.75365(10) 0.45080(10) 0.0213(3) Uani 1 1 d . .
H4 H 0.3745 0.7962 0.4937 0.026 Uiso 1 1 calc R U
C5 C 0.28269(11) 0.70348(9) 0.42641(9) 0.0174(3) Uani 1 1 d . .
H5 H 0.2223 0.7108 0.4524 0.021 Uiso 1 1 calc R U
C6 C 0.28280(10) 0.64245(8) 0.36314(8) 0.0128(2) Uani 1 1 d . .
C7 C 0.19421(10) 0.57902(8) 0.33740(8) 0.0119(2) Uani 1 1 d . .
H7 H 0.1273 0.5977 0.3562 0.014 Uiso 1 1 calc R U
C8 C 0.62082(11) 0.48269(10) 0.34133(8) 0.0162(3) Uani 1 1 d . .
C9 C 0.57638(11) 0.50266(11) 0.42151(8) 0.0194(3) Uani 1 1 d . .
H9A H 0.5980 0.5618 0.4411 0.029 Uiso 1 1 calc R U
H9B H 0.6038 0.4596 0.4644 0.029 Uiso 1 1 calc R U
H9C H 0.4991 0.4993 0.4100 0.029 Uiso 1 1 calc R U
C10 C 0.59987(12) 0.38568(10) 0.31801(9) 0.0222(3) Uani 1 1 d . .
H10A H 0.5238 0.3764 0.3009 0.033 Uiso 1 1 calc R U
H10B H 0.6256 0.3486 0.3663 0.033 Uiso 1 1 calc R U
H10C H 0.6368 0.3702 0.2720 0.033 Uiso 1 1 calc R U
C11 C 0.74026(11) 0.49928(12) 0.35915(9) 0.0239(3) Uani 1 1 d . .
H11A H 0.7718 0.4805 0.3112 0.036 Uiso 1 1 calc R U
H11B H 0.7718 0.4659 0.4085 0.036 Uiso 1 1 calc R U
H11C H 0.7536 0.5621 0.3691 0.036 Uiso 1 1 calc R U
C12 C 0.61467(11) 0.56530(10) 0.16778(9) 0.0178(3) Uani 1 1 d . .
C13 C 0.71550(11) 0.62100(11) 0.18958(10) 0.0238(3) Uani 1 1 d . .
H13A H 0.6968 0.6799 0.2066 0.036 Uiso 1 1 calc R U
H13B H 0.7506 0.6255 0.1407 0.036 Uiso 1 1 calc R U
H13C H 0.7633 0.5931 0.2354 0.036 Uiso 1 1 calc R U
C14 C 0.64264(13) 0.47479(11) 0.13593(10) 0.0242(3) Uani 1 1 d . .
H14A H 0.6969 0.4471 0.1773 0.036 Uiso 1 1 calc R U
H14B H 0.6695 0.4818 0.0834 0.036 Uiso 1 1 calc R U
H14C H 0.5793 0.4377 0.1268 0.036 Uiso 1 1 calc R U
C15 C 0.54296(12) 0.61218(12) 0.09588(9) 0.0258(3) Uani 1 1 d . .
H15A H 0.4808 0.5757 0.0765 0.039 Uiso 1 1 calc R U
H15B H 0.5822 0.6219 0.0499 0.039 Uiso 1 1 calc R U
H15C H 0.5202 0.6688 0.1154 0.039 Uiso 1 1 calc R U
C16 C 0.11910(10) 0.66138(9) 0.16870(8) 0.0158(3) Uani 1 1 d . .
C17 C 0.00360(11) 0.68037(10) 0.17614(10) 0.0216(3) Uani 1 1 d . .
H17A H -0.0418 0.6341 0.1477 0.032 Uiso 1 1 calc R U
H17B H -0.0174 0.7372 0.1504 0.032 Uiso 1 1 calc R U
H17C H -0.0038 0.6819 0.2351 0.032 Uiso 1 1 calc R U
C18 C 0.18447(12) 0.74053(10) 0.20657(11) 0.0246(3) Uani 1 1 d . .
H18A H 0.1727 0.7497 0.2639 0.037 Uiso 1 1 calc R U
H18B H 0.1627 0.7931 0.1735 0.037 Uiso 1 1 calc R U
H18C H 0.2596 0.7292 0.2065 0.037 Uiso 1 1 calc R U
C19 C 0.13293(12) 0.65581(11) 0.07691(9) 0.0244(3) Uani 1 1 d . .
H19A H 0.2078 0.6474 0.0736 0.037 Uiso 1 1 calc R U
H19B H 0.1078 0.7104 0.0483 0.037 Uiso 1 1 calc R U
H19C H 0.0920 0.6061 0.0503 0.037 Uiso 1 1 calc R U
C20 C 0.07435(11) 0.46685(9) 0.20477(9) 0.0152(2) Uani 1 1 d . .
C21 C 0.02851(13) 0.46217(11) 0.11154(9) 0.0236(3) Uani 1 1 d . .
H21A H -0.0145 0.5145 0.0954 0.035 Uiso 1 1 calc R U
H21B H -0.0156 0.4096 0.1005 0.035 Uiso 1 1 calc R U
H21C H 0.0864 0.4595 0.0792 0.035 Uiso 1 1 calc R U
C22 C 0.12581(11) 0.37671(9) 0.22779(9) 0.0189(3) Uani 1 1 d . .
H22A H 0.1917 0.3721 0.2051 0.028 Uiso 1 1 calc R U
H22B H 0.0773 0.3299 0.2044 0.028 Uiso 1 1 calc R U
H22C H 0.1411 0.3708 0.2885 0.028 Uiso 1 1 calc R U
C23 C -0.01509(12) 0.47839(10) 0.25570(10) 0.0209(3) Uani 1 1 d . .
H23A H 0.0143 0.4773 0.3152 0.031 Uiso 1 1 calc R U
H23B H -0.0662 0.4305 0.2428 0.031 Uiso 1 1 calc R U
H23C H -0.0505 0.5348 0.2417 0.031 Uiso 1 1 calc R U
C24 C 0.35142(11) 0.44894(10) 0.15091(9) 0.0174(3) Uani 1 1 d . .
C25 C 0.23529(11) 0.48957(9) 0.37504(8) 0.0140(2) Uani 1 1 d . .
C26 C 0.34574(12) 0.36754(9) 0.36901(10) 0.0208(3) Uani 1 1 d . .
H26A H 0.3605 0.3327 0.3216 0.031 Uiso 1 1 calc R U
H26B H 0.2892 0.3394 0.3932 0.031 Uiso 1 1 calc R U
H26C H 0.4097 0.3713 0.4111 0.031 Uiso 1 1 calc R U
O3 O 0.01458(9) 0.70360(8) 0.40346(7) 0.0269(2) Uani 1 1 d . .
N3 N -0.10723(11) 0.67212(9) 0.48545(8) 0.0221(3) Uani 1 1 d . .
H3A H -0.1268 0.6345 0.5210 0.027 Uiso 1 1 calc R U
C27 C -0.02308(13) 0.65473(10) 0.45091(10) 0.0229(3) Uani 1 1 d . .
H27 H 0.0110 0.5999 0.4639 0.027 Uiso 1 1 calc R U
C28 C -0.16755(14) 0.75187(12) 0.46569(12) 0.0303(4) Uani 1 1 d . .
H28A H -0.1973 0.7524 0.4063 0.045 Uiso 1 1 calc R U
H28B H -0.1212 0.8029 0.4789 0.045 Uiso 1 1 calc R U
H28C H -0.2250 0.7543 0.4985 0.045 Uiso 1 1 calc R U

loop_
_atom_site_aniso_label
_atom_site_aniso_U_11
_atom_site_aniso_U_22
_atom_site_aniso_U_33
_atom_site_aniso_U_23
_atom_site_aniso_U_13
_atom_site_aniso_U_12
Ru1 0.00962(5) 0.00946(6) 0.01086(5) -0.00049(3) 0.00307(3) -0.00001(3)
P1 0.00973(14) 0.01265(15) 0.01366(15) 0.00075(12) 0.00304(11) 0.00123(11)
P2 0.00986(14) 0.01041(14) 0.01146(14) -0.00011(11) 0.00286(11) -0.00071(11)
O1 0.0261(6) 0.0373(7) 0.0297(6) -0.0203(5) 0.0107(5) -0.0042(5)
O2 0.0266(5) 0.0208(5) 0.0176(5) 0.0043(4) 0.0093(4) -0.0044(4)
N1 0.0119(5) 0.0096(5) 0.0150(5) -0.0007(4) 0.0018(4) 0.0002(4)
N2 0.0171(5) 0.0100(5) 0.0159(5) 0.0024(4) 0.0043(4) 0.0000(4)
C1 0.0125(6) 0.0134(6) 0.0269(7) -0.0024(5) 0.0056(5) -0.0026(5)
C2 0.0122(6) 0.0106(6) 0.0220(6) -0.0008(5) 0.0024(5) -0.0007(5)
C3 0.0158(6) 0.0161(6) 0.0291(7) -0.0083(6) 0.0014(5) -0.0034(5)
C4 0.0206(7) 0.0162(6) 0.0264(7) -0.0111(6) 0.0021(5) -0.0007(5)
C5 0.0166(6) 0.0157(6) 0.0205(6) -0.0052(5) 0.0045(5) 0.0011(5)
C6 0.0130(5) 0.0102(5) 0.0153(6) 0.0000(5) 0.0025(4) 0.0003(4)
C7 0.0127(5) 0.0113(6) 0.0124(5) -0.0022(4) 0.0040(4) -0.0015(4)
C8 0.0129(6) 0.0215(7) 0.0143(6) 0.0029(5) 0.0025(5) 0.0044(5)
C9 0.0175(6) 0.0264(7) 0.0143(6) 0.0006(5) 0.0031(5) 0.0034(6)
C10 0.0263(7) 0.0176(7) 0.0239(7) 0.0041(5) 0.0083(6) 0.0091(6)
C11 0.0139(6) 0.0386(9) 0.0188(7) 0.0023(6) 0.0018(5) 0.0053(6)
C12 0.0149(6) 0.0223(7) 0.0175(6) 0.0050(5) 0.0065(5) 0.0014(5)
C13 0.0150(6) 0.0262(8) 0.0322(8) 0.0083(6) 0.0095(6) 0.0005(6)
C14 0.0229(7) 0.0310(8) 0.0205(7) -0.0030(6) 0.0093(6) 0.0038(6)
C15 0.0177(6) 0.0404(9) 0.0206(7) 0.0136(6) 0.0070(5) 0.0035(6)
C16 0.0136(6) 0.0150(6) 0.0186(6) 0.0048(5) 0.0019(5) 0.0013(5)
C17 0.0160(6) 0.0217(7) 0.0271(7) 0.0044(6) 0.0036(5) 0.0046(5)
C18 0.0223(7) 0.0133(6) 0.0355(8) 0.0071(6) -0.0030(6) -0.0014(5)
C19 0.0221(7) 0.0317(8) 0.0198(7) 0.0103(6) 0.0046(5) 0.0030(6)
C20 0.0139(6) 0.0153(6) 0.0165(6) -0.0033(5) 0.0032(5) -0.0042(5)
C21 0.0249(7) 0.0260(8) 0.0183(7) -0.0057(6) -0.0010(6) -0.0067(6)
C22 0.0197(6) 0.0130(6) 0.0245(7) -0.0040(5) 0.0056(5) -0.0055(5)
C23 0.0154(6) 0.0214(7) 0.0275(7) -0.0021(6) 0.0086(5) -0.0046(5)
C24 0.0120(6) 0.0213(7) 0.0199(6) -0.0041(5) 0.0054(5) -0.0014(5)
C25 0.0164(6) 0.0133(6) 0.0122(5) -0.0007(5) 0.0018(4) -0.0031(5)
C26 0.0246(7) 0.0118(6) 0.0264(7) 0.0053(5) 0.0057(6) 0.0020(5)
O3 0.0270(6) 0.0249(6) 0.0324(6) 0.0033(5) 0.0150(5) 0.0006(5)
N3 0.0275(6) 0.0180(6) 0.0223(6) 0.0048(5) 0.0080(5) -0.0031(5)
C27 0.0268(7) 0.0171(7) 0.0247(7) -0.0003(6) 0.0043(6) -0.0001(6)
C28 0.0282(8) 0.0278(8) 0.0380(9) 0.0097(7) 0.0142(7) 0.0047(7)

loop_
_atom_type_symbol
_atom_type_description
_atom_type_scat_dispersion_real
_atom_type_scat_dispersion_imag
_atom_type_scat_source
C C 0.0033 0.0016 'International Tables Vol C Tables 4.2.6.8 and 6.1.1.4'
H H 0.0000 0.0000 'International Tables Vol C Tables 4.2.6.8 and 6.1.1.4'
N N 0.0061 0.0033 'International Tables Vol C Tables 4.2.6.8 and 6.1.1.4'
O O 0.0106 0.0060 'International Tables Vol C Tables 4.2.6.8 and 6.1.1.4'
P P 0.1023 0.0942 'International Tables Vol C Tables 4.2.6.8 and 6.1.1.4'
Ru Ru -1.2594 0.8363 'International Tables Vol C Tables 4.2.6.8 and 6.1.1.4'

loop_
_geom_angle_atom_site_label_1
_geom_angle_atom_site_label_2
_geom_angle_atom_site_label_3
_geom_angle
C24 Ru1 N1 177.28(6)
C24 Ru1 N2 103.30(6)
N1 Ru1 N2 79.37(4)
C24 Ru1 P1 97.74(4)
N1 Ru1 P1 80.84(3)
N2 Ru1 P1 108.02(3)
C24 Ru1 P2 98.76(4)
N1 Ru1 P2 82.31(3)
N2 Ru1 P2 76.26(3)
P1 Ru1 P2 161.444(13)
C24 Ru1 H 87.5(8)
N1 Ru1 H 90.0(8)
N2 Ru1 H 164.3(8)
P1 Ru1 H 81.3(8)
P2 Ru1 H 91.0(8)
C1 P1 C8 104.72(6)
C1 P1 C12 102.14(7)
C8 P1 C12 109.47(6)
C1 P1 Ru1 99.12(4)
C8 P1 Ru1 117.92(5)
C12 P1 Ru1 120.13(5)
C7 P2 C16 107.96(6)
C7 P2 C20 104.69(6)
C16 P2 C20 109.44(6)
C7 P2 Ru1 90.24(4)
C16 P2 Ru1 118.48(4)
C20 P2 Ru1 122.01(5)
C6 N1 C2 120.03(12)
C6 N1 Ru1 116.75(8)
C2 N1 Ru1 123.08(9)
C25 N2 C26 115.17(12)
C25 N2 Ru1 115.76(9)
C26 N2 Ru1 128.27(9)
C2 C1 P1 111.42(9)
C2 C1 H1A 109.3
P1 C1 H1A 109.3
C2 C1 H1B 109.3
P1 C1 H1B 109.3
H1A C1 H1B 108.0
N1 C2 C3 120.69(13)
N1 C2 C1 116.14(12)
C3 C2 C1 123.16(12)
C2 C3 C4 119.40(13)
C2 C3 H3 120.3
C4 C3 H3 120.3
C3 C4 C5 119.75(13)
C3 C4 H4 120.1
C5 C4 H4 120.1
C4 C5 C6 118.53(13)
C4 C5 H5 120.7
C6 C5 H5 120.7
N1 C6 C5 121.57(12)
N1 C6 C7 115.19(11)
C5 C6 C7 123.06(12)
C6 C7 C25 105.28(10)
C6 C7 P2 110.62(9)
C25 C7 P2 103.07(8)
C6 C7 H7 112.4
C25 C7 H7 112.4
P2 C7 H7 112.4
C11 C8 C10 109.47(12)
C11 C8 C9 107.84(11)
C10 C8 C9 108.98(12)
C11 C8 P1 117.14(10)
C10 C8 P1 107.76(9)
C9 C8 P1 105.39(9)
C8 C9 H9A 109.5
C8 C9 H9B 109.5
H9A C9 H9B 109.5
C8 C9 H9C 109.5
H9A C9 H9C 109.5
H9B C9 H9C 109.5
C8 C10 H10A 109.5
C8 C10 H10B 109.5
H10A C10 H10B 109.5
C8 C10 H10C 109.5
H10A C10 H10C 109.5
H10B C10 H10C 109.5
C8 C11 H11A 109.5
C8 C11 H11B 109.5
H11A C11 H11B 109.5
C8 C11 H11C 109.5
H11A C11 H11C 109.5
H11B C11 H11C 109.5
C14 C12 C13 109.75(12)
C14 C12 C15 107.62(13)
C13 C12 C15 107.08(12)
C14 C12 P1 109.91(10)
C13 C12 P1 113.26(10)
C15 C12 P1 109.03(9)
C12 C13 H13A 109.5
C12 C13 H13B 109.5
H13A C13 H13B 109.5
C12 C13 H13C 109.5
H13A C13 H13C 109.5
H13B C13 H13C 109.5
C12 C14 H14A 109.5
C12 C14 H14B 109.5
H14A C14 H14B 109.5
C12 C14 H14C 109.5
H14A C14 H14C 109.5
H14B C14 H14C 109.5
C12 C15 H15A 109.5
C12 C15 H15B 109.5
H15A C15 H15B 109.5
C12 C15 H15C 109.5
H15A C15 H15C 109.5
H15B C15 H15C 109.5
C17 C16 C19 110.87(11)
C17 C16 C18 106.88(12)
C19 C16 C18 106.87(12)
C17 C16 P2 114.90(10)
C19 C16 P2 108.45(10)
C18 C16 P2 108.54(9)
C16 C17 H17A 109.5
C16 C17 H17B 109.5
H17A C17 H17B 109.5
C16 C17 H17C 109.5
H17A C17 H17C 109.5
H17B C17 H17C 109.5
C16 C18 H18A 109.5
C16 C18 H18B 109.5
H18A C18 H18B 109.5
C16 C18 H18C 109.5
H18A C18 H18C 109.5
H18B C18 H18C 109.5
C16 C19 H19A 109.5
C16 C19 H19B 109.5
H19A C19 H19B 109.5
C16 C19 H19C 109.5
H19A C19 H19C 109.5
H19B C19 H19C 109.5
C23 C20 C21 109.99(12)
C23 C20 C22 107.40(12)
C21 C20 C22 106.10(11)
C23 C20 P2 112.57(9)
C21 C20 P2 109.44(10)
C22 C20 P2 111.13(9)
C20 C21 H21A 109.5
C20 C21 H21B 109.5
H21A C21 H21B 109.5
C20 C21 H21C 109.5
H21A C21 H21C 109.5
H21B C21 H21C 109.5
C20 C22 H22A 109.5
C20 C22 H22B 109.5
H22A C22 H22B 109.5
C20 C22 H22C 109.5
H22A C22 H22C 109.5
H22B C22 H22C 109.5
C20 C23 H23A 109.5
C20 C23 H23B 109.5
H23A C23 H23B 109.5
C20 C23 H23C 109.5
H23A C23 H23C 109.5
H23B C23 H23C 109.5
O1 C24 Ru1 177.63(14)
O2 C25 N2 128.63(13)
O2 C25 C7 117.45(12)
N2 C25 C7 113.92(11)
N2 C26 H26A 109.5
N2 C26 H26B 109.5
H26A C26 H26B 109.5
N2 C26 H26C 109.5
H26A C26 H26C 109.5
H26B C26 H26C 109.5
C27 N3 C28 121.13(13)
C27 N3 H3A 119.4
C28 N3 H3A 119.4
O3 C27 N3 125.44(15)
O3 C27 H27 117.3
N3 C27 H27 117.3
N3 C28 H28A 109.5
N3 C28 H28B 109.5
H28A C28 H28B 109.5
N3 C28 H28C 109.5
H28A C28 H28C 109.5
H28B C28 H28C 109.5

loop_
_geom_bond_atom_site_label_1
_geom_bond_atom_site_label_2
_geom_bond_distance
Ru1 C24 1.8299(14)
Ru1 N1 2.1233(11)
Ru1 N2 2.2548(11)
Ru1 P1 2.3352(3)
Ru1 P2 2.3419(3)
Ru1 H 1.51(2)
P1 C1 1.8565(14)
P1 C8 1.8852(14)
P1 C12 1.8908(14)
P2 C7 1.8569(13)
P2 C16 1.8876(14)
P2 C20 1.8996(13)
O1 C24 1.1658(18)
O2 C25 1.2547(17)
N1 C6 1.3519(17)
N1 C2 1.3545(17)
N2 C25 1.3210(18)
N2 C26 1.4597(17)
C1 C2 1.4983(19)
C1 H1A 0.9900
C1 H1B 0.9900
C2 C3 1.3864(19)
C3 C4 1.387(2)
C3 H3 0.9500
C4 C5 1.388(2)
C4 H4 0.9500
C5 C6 1.3877(18)
C5 H5 0.9500
C6 C7 1.4974(18)
C7 C25 1.5494(19)
C7 H7 1.0000
C8 C11 1.533(2)
C8 C10 1.537(2)
C8 C9 1.5395(19)
C9 H9A 0.9800
C9 H9B 0.9800
C9 H9C 0.9800
C10 H10A 0.9800
C10 H10B 0.9800
C10 H10C 0.9800
C11 H11A 0.9800
C11 H11B 0.9800
C11 H11C 0.9800
C12 C14 1.536(2)
C12 C13 1.538(2)
C12 C15 1.539(2)
C13 H13A 0.9800
C13 H13B 0.9800
C13 H13C 0.9800
C14 H14A 0.9800
C14 H14B 0.9800
C14 H14C 0.9800
C15 H15A 0.9800
C15 H15B 0.9800
C15 H15C 0.9800
C16 C17 1.5343(19)
C16 C19 1.537(2)
C16 C18 1.537(2)
C17 H17A 0.9800
C17 H17B 0.9800
C17 H17C 0.9800
C18 H18A 0.9800
C18 H18B 0.9800
C18 H18C 0.9800
C19 H19A 0.9800
C19 H19B 0.9800
C19 H19C 0.9800
C20 C23 1.534(2)
C20 C21 1.5365(19)
C20 C22 1.542(2)
C21 H21A 0.9800
C21 H21B 0.9800
C21 H21C 0.9800
C22 H22A 0.9800
C22 H22B 0.9800
C22 H22C 0.9800
C23 H23A 0.9800
C23 H23B 0.9800
C23 H23C 0.9800
C26 H26A 0.9800
C26 H26B 0.9800
C26 H26C 0.9800
O3 C27 1.2281(19)
N3 C27 1.324(2)
N3 C28 1.447(2)
N3 H3A 0.8800
C27 H27 0.9500
C28 H28A 0.9800
C28 H28B 0.9800
C28 H28C 0.9800

loop_
_geom_torsion_atom_site_label_1
_geom_torsion_atom_site_label_2
_geom_torsion_atom_site_label_3
_geom_torsion_atom_site_label_4
_geom_torsion
C8 P1 C1 C2 -90.51(11)
C12 P1 C1 C2 155.35(10)
Ru1 P1 C1 C2 31.67(10)
C6 N1 C2 C3 -0.7(2)
Ru1 N1 C2 C3 -176.19(10)
C6 N1 C2 C1 -179.81(12)
Ru1 N1 C2 C1 4.68(16)
P1 C1 C2 N1 -26.19(15)
P1 C1 C2 C3 154.70(12)
N1 C2 C3 C4 -0.7(2)
C1 C2 C3 C4 178.34(14)
C2 C3 C4 C5 1.3(2)
C3 C4 C5 C6 -0.5(2)
C2 N1 C6 C5 1.50(19)
Ru1 N1 C6 C5 177.29(10)
C2 N1 C6 C7 -173.76(11)
Ru1 N1 C6 C7 2.03(14)
C4 C5 C6 N1 -0.9(2)
C4 C5 C6 C7 173.99(13)
N1 C6 C7 C25 71.37(14)
C5 C6 C7 C25 -103.82(14)
N1 C6 C7 P2 -39.31(14)
C5 C6 C7 P2 145.50(11)
C16 P2 C7 C6 -70.62(10)
C20 P2 C7 C6 172.85(9)
Ru1 P2 C7 C6 49.55(9)
C16 P2 C7 C25 177.27(8)
C20 P2 C7 C25 60.75(9)
Ru1 P2 C7 C25 -62.56(8)
C1 P1 C8 C11 -68.71(12)
C12 P1 C8 C11 40.17(13)
Ru1 P1 C8 C11 -177.66(9)
C1 P1 C8 C10 167.41(10)
C12 P1 C8 C10 -83.71(11)
Ru1 P1 C8 C10 58.46(10)
C1 P1 C8 C9 51.16(11)
C12 P1 C8 C9 160.04(10)
Ru1 P1 C8 C9 -57.79(11)
C1 P1 C12 C14 166.16(10)
C8 P1 C12 C14 55.57(12)
Ru1 P1 C12 C14 -85.63(10)
C1 P1 C12 C13 43.01(12)
C8 P1 C12 C13 -67.58(12)
Ru1 P1 C12 C13 151.21(9)
C1 P1 C12 C15 -76.09(12)
C8 P1 C12 C15 173.31(11)
Ru1 P1 C12 C15 32.11(13)
C7 P2 C16 C17 -71.30(11)
C20 P2 C16 C17 42.09(12)
Ru1 P2 C16 C17 -171.71(9)
C7 P2 C16 C19 164.03(9)
C20 P2 C16 C19 -82.58(11)
Ru1 P2 C16 C19 63.61(10)
C7 P2 C16 C18 48.27(12)
C20 P2 C16 C18 161.65(10)
Ru1 P2 C16 C18 -52.15(11)
C7 P2 C20 C23 40.93(11)
C16 P2 C20 C23 -74.57(11)
Ru1 P2 C20 C23 140.65(9)
C7 P2 C20 C21 163.56(10)
C16 P2 C20 C21 48.06(12)
Ru1 P2 C20 C21 -96.72(10)
C7 P2 C20 C22 -79.59(10)
C16 P2 C20 C22 164.91(9)
Ru1 P2 C20 C22 20.13(12)
C26 N2 C25 O2 5.2(2)
Ru1 N2 C25 O2 175.81(11)
C26 N2 C25 C7 -174.10(11)
Ru1 N2 C25 C7 -3.49(14)
C6 C7 C25 O2 112.27(13)
P2 C7 C25 O2 -131.74(11)
C6 C7 C25 N2 -68.34(14)
P2 C7 C25 N2 47.64(13)
C28 N3 C27 O3 3.4(2)
